data_6000552
loop_
_publ_author_name
'Brunelli, M.'
'Fitch, A. N.'
'Mora, A. J.'

_publ_section_title
;
 Crystal structures of bicyclic organic molecules
;
_journal_name_full 'Materials Science Forum'
_journal_page_first 1092
_journal_page_last 1097
_journal_paper_doi 10.4028/www.scientific.net/MSF.321-324.1092
_journal_volume 321-324
_journal_year 2000
_chemical_formula_sum 'C7 H10'
_space_group_name_H-M_alt 'P 1 21/c 1'
_cell_angle_alpha 90.000
_cell_angle_beta 97.219
_cell_angle_gamma 90.000
_cell_length_a 7.6070
_cell_length_b 8.6210
_cell_length_c 8.7490
_cell_volume 569.21
_diffrn_ambient_temperature 85
_cod_database_code 6000552

loop_
_atom_site_label
_atom_site_fract_x
_atom_site_fract_y
_atom_site_fract_z
? ? ? ?
